data_4514187
loop_
_publ_author_name
'Li, Yang'
'Hu, Ming'
'Li, Jin-Heng'

_publ_section_title
;
 Silver-Catalyzed Intermolecular [3 + 2]/[5 + 2] Annulation of
 N-Arylpropiolamides with Vinyl Acids: Facile Synthesis of Fused
 2H-Benzo[b]azepin-2-ones
;
_journal_issue 10
_journal_name_full 'ACS Catalysis'
_journal_page_first 6757
_journal_paper_doi 10.1021/acscatal.7b02061
_journal_volume 7
_journal_year 2017
_chemical_formula_moiety 'C22 H23 N O'
_chemical_formula_sum 'C22 H23 N O'
_chemical_formula_weight 317.41
_chemical_name_systematic
; 
 ? 
;
_space_group_IT_number 61
_symmetry_cell_setting orthorhombic
_symmetry_space_group_name_Hall '-P 2ac 2ab'
_symmetry_space_group_name_H-M 'P b c a'
_atom_sites_solution_hydrogens geom
_atom_sites_solution_primary direct
_atom_sites_solution_secondary difmap
_audit_creation_method SHELXL-97
_cell_angle_alpha 90.00
_cell_angle_beta 90.00
_cell_angle_gamma 90.00
_cell_formula_units_Z 8
_cell_length_a 15.4176(16)
_cell_length_b 11.3505(12)
_cell_length_c 20.247(2)
_cell_measurement_reflns_used 4059
_cell_measurement_temperature 296(2)
_cell_measurement_theta_max 23.41
_cell_measurement_theta_min 2.41
_cell_volume 3543.2(6)
_computing_cell_refinement 'Bruker SAINT'
_computing_data_collection 'Bruker APEX2'
_computing_data_reduction 'Bruker SAINT'
_computing_molecular_graphics 'Bruker SHELXTL'
_computing_publication_material 'Bruker SHELXTL'
_computing_structure_refinement 'SHELXL-97 (Sheldrick, 2008)'
_computing_structure_solution 'SHELXS-97 (Sheldrick, 2008)'
_diffrn_ambient_temperature 296(2)
_diffrn_measured_fraction_theta_full 0.997
_diffrn_measured_fraction_theta_max 0.997
_diffrn_measurement_device_type 'Bruker APEX-II CCD'
_diffrn_measurement_method '\f and \w scans'
_diffrn_radiation_monochromator graphite
_diffrn_radiation_source 'fine-focus sealed tube'
_diffrn_radiation_type MoK\a
_diffrn_radiation_wavelength 0.71073
_diffrn_reflns_av_R_equivalents 0.0431
_diffrn_reflns_av_sigmaI/netI 0.0334
_diffrn_reflns_limit_h_max 12
_diffrn_reflns_limit_h_min -19
_diffrn_reflns_limit_k_max 14
_diffrn_reflns_limit_k_min -14
_diffrn_reflns_limit_l_max 26
_diffrn_reflns_limit_l_min -25
_diffrn_reflns_number 20219
_diffrn_reflns_theta_full 27.46
_diffrn_reflns_theta_max 27.46
_diffrn_reflns_theta_min 2.01
_exptl_absorpt_coefficient_mu 0.072
_exptl_absorpt_correction_T_max 0.9857
_exptl_absorpt_correction_T_min 0.9836
_exptl_absorpt_correction_type multi-scan
_exptl_crystal_colour colorless
_exptl_crystal_density_diffrn 1.190
_exptl_crystal_density_meas 1.190
_exptl_crystal_density_method 'not measured'
_exptl_crystal_description lump
_exptl_crystal_F_000 1360
_exptl_crystal_size_max 0.23
_exptl_crystal_size_mid 0.21
_exptl_crystal_size_min 0.20
_refine_diff_density_max 0.133
_refine_diff_density_min -0.175
_refine_diff_density_rms 0.032
_refine_ls_extinction_method none
_refine_ls_goodness_of_fit_ref 1.024
_refine_ls_hydrogen_treatment constr
_refine_ls_matrix_type full
_refine_ls_number_parameters 219
_refine_ls_number_reflns 4042
_refine_ls_number_restraints 0
_refine_ls_restrained_S_all 1.024
_refine_ls_R_factor_all 0.0713
_refine_ls_R_factor_gt 0.0421
_refine_ls_shift/su_max 0.000
_refine_ls_shift/su_mean 0.000
_refine_ls_structure_factor_coef Fsqd
_refine_ls_weighting_details 'calc w=1/[\s^2^(Fo^2^)+(0.0477P)^2^+0.4472P] where P=(Fo^2^+2Fc^2^)/3'
_refine_ls_weighting_scheme calc
_refine_ls_wR_factor_gt 0.0979
_refine_ls_wR_factor_ref 0.1124
_reflns_number_gt 2722
_reflns_number_total 4042
_reflns_threshold_expression >2sigma(I)
_cod_data_source_file cs7b02061_si_001.cif
_cod_data_source_block ljh050
_cod_depositor_comments
;
The following automatic conversions were performed:

'_symmetry_cell_setting' value 'Orthorhombic' changed to
'orthorhombic' according to
/home/data/users/saulius/crontab/automatic-downloads/rss-feeds/ACS/lib/dictionaries/cif_core.dic
dictionary named 'cif_core.dic' version 2.4.2 from 2011-04-26.

Automatic conversion script
Id: cif_fix_values 4973 2017-02-22 13:04:09Z antanas 

 Adding full bibliography for 4514187.cif.
;
_cod_original_sg_symbol_H-M Pbca
_cod_database_code 4514187

loop_
_symmetry_equiv_pos_as_xyz
'x, y, z'
'x+1/2, -y+1/2, -z'
'-x, y+1/2, -z+1/2'
'-x+1/2, -y, z+1/2'
'-x, -y, -z'
'-x-1/2, y-1/2, z'
'x, -y-1/2, z-1/2'
'x-1/2, y, -z-1/2'

loop_
_atom_site_label
_atom_site_type_symbol
_atom_site_fract_x
_atom_site_fract_y
_atom_site_fract_z
_atom_site_U_iso_or_equiv
_atom_site_adp_type
_atom_site_occupancy
_atom_site_symmetry_multiplicity
_atom_site_calc_flag
_atom_site_refinement_flags
O1 O 0.26844(6) 0.94899(8) 0.25617(5) 0.0541(3) Uani 1 1 d .
N1 N 0.16168(7) 0.81371(9) 0.26789(5) 0.0385(3) Uani 1 1 d .
C1 C 0.19807(9) 0.92153(11) 0.28022(6) 0.0391(3) Uani 1 1 d .
C2 C 0.14651(9) 1.00465(11) 0.32119(6) 0.0380(3) Uani 1 1 d .
C3 C 0.17082(9) 1.05525(11) 0.37689(7) 0.0426(3) Uani 1 1 d .
H3 H 0.2234 1.0401 0.3977 0.051 Uiso 1 1 calc R
C4 C 0.10383(10) 1.14062(12) 0.40315(7) 0.0489(4) Uani 1 1 d .
C5 C 0.02372(10) 1.10252(14) 0.36341(8) 0.0551(4) Uani 1 1 d .
H5A H -0.0102 1.0458 0.3882 0.066 Uiso 1 1 calc R
H5B H -0.0126 1.1701 0.3536 0.066 Uiso 1 1 calc R
C6 C 0.05776(9) 1.04701(12) 0.29938(7) 0.0451(3) Uani 1 1 d .
H6 H 0.0652 1.1092 0.2663 0.054 Uiso 1 1 calc R
C7 C 0.00149(9) 0.94868(12) 0.26979(7) 0.0480(4) Uani 1 1 d .
H7A H -0.0588 0.9732 0.2705 0.058 Uiso 1 1 calc R
H7B H 0.0181 0.9364 0.2241 0.058 Uiso 1 1 calc R
C8 C 0.01040(9) 0.83487(12) 0.30666(6) 0.0404(3) Uani 1 1 d .
C9 C -0.05759(10) 0.78989(14) 0.34444(7) 0.0517(4) Uani 1 1 d .
H9 H -0.1092 0.8319 0.3471 0.062 Uiso 1 1 calc R
C10 C -0.05017(11) 0.68487(15) 0.37789(8) 0.0574(4) Uani 1 1 d .
H10 H -0.0964 0.6567 0.4028 0.069 Uiso 1 1 calc R
C11 C 0.02575(11) 0.62155(13) 0.37446(7) 0.0523(4) Uani 1 1 d .
H11 H 0.0306 0.5501 0.3966 0.063 Uiso 1 1 calc R
C12 C 0.09482(10) 0.66430(11) 0.33806(6) 0.0435(3) Uani 1 1 d .
H12 H 0.1462 0.6215 0.3359 0.052 Uiso 1 1 calc R
C13 C 0.08793(9) 0.77094(11) 0.30462(6) 0.0361(3) Uani 1 1 d .
C14 C 0.21071(10) 0.73214(12) 0.22538(6) 0.0443(3) Uani 1 1 d .
H14A H 0.1979 0.6521 0.2390 0.053 Uiso 1 1 calc R
H14B H 0.2722 0.7453 0.2325 0.053 Uiso 1 1 calc R
C15 C 0.19208(9) 0.74334(12) 0.15246(7) 0.0434(3) Uani 1 1 d .
C16 C 0.21006(10) 0.64731(15) 0.11238(8) 0.0579(4) Uani 1 1 d .
H16 H 0.2320 0.5786 0.1311 0.070 Uiso 1 1 calc R
C17 C 0.19585(13) 0.6523(2) 0.04525(10) 0.0799(6) Uani 1 1 d .
H17 H 0.2090 0.5876 0.0190 0.096 Uiso 1 1 calc R
C18 C 0.16236(13) 0.7524(2) 0.01694(9) 0.0866(7) Uani 1 1 d .
H18 H 0.1521 0.7553 -0.0283 0.104 Uiso 1 1 calc R
C19 C 0.14415(13) 0.84783(19) 0.05567(9) 0.0775(6) Uani 1 1 d .
H19 H 0.1213 0.9157 0.0367 0.093 Uiso 1 1 calc R
C20 C 0.15959(11) 0.84385(14) 0.12313(8) 0.0578(4) Uani 1 1 d .
H20 H 0.1479 0.9098 0.1489 0.069 Uiso 1 1 calc R
C21 C 0.13081(13) 1.26784(13) 0.38634(10) 0.0731(5) Uani 1 1 d .
H21A H 0.1862 1.2845 0.4059 0.110 Uiso 1 1 calc R
H21B H 0.0883 1.3217 0.4034 0.110 Uiso 1 1 calc R
H21C H 0.1347 1.2766 0.3393 0.110 Uiso 1 1 calc R
C22 C 0.08985(12) 1.12951(17) 0.47771(8) 0.0723(5) Uani 1 1 d .
H22A H 0.0751 1.0496 0.4884 0.108 Uiso 1 1 calc R
H22B H 0.0435 1.1808 0.4911 0.108 Uiso 1 1 calc R
H22C H 0.1421 1.1512 0.5004 0.108 Uiso 1 1 calc R

loop_
_atom_site_aniso_label
_atom_site_aniso_U_11
_atom_site_aniso_U_22
_atom_site_aniso_U_33
_atom_site_aniso_U_23
_atom_site_aniso_U_13
_atom_site_aniso_U_12
O1 0.0399(6) 0.0446(5) 0.0777(7) -0.0013(5) 0.0169(5) -0.0031(5)
N1 0.0387(7) 0.0321(5) 0.0448(6) -0.0011(4) 0.0056(5) 0.0012(5)
C1 0.0354(8) 0.0360(7) 0.0460(7) 0.0041(6) 0.0001(6) 0.0009(6)
C2 0.0360(8) 0.0322(6) 0.0458(7) 0.0022(5) 0.0036(6) 0.0003(6)
C3 0.0365(8) 0.0419(7) 0.0496(8) 0.0008(6) 0.0015(6) -0.0018(6)
C4 0.0494(9) 0.0453(8) 0.0518(8) -0.0071(6) 0.0072(7) 0.0007(7)
C5 0.0438(9) 0.0521(9) 0.0695(10) -0.0091(7) 0.0035(8) 0.0100(7)
C6 0.0431(8) 0.0396(7) 0.0525(8) 0.0023(6) -0.0040(7) 0.0092(6)
C7 0.0391(8) 0.0503(8) 0.0546(8) 0.0001(6) -0.0103(7) 0.0089(7)
C8 0.0336(8) 0.0435(7) 0.0441(7) -0.0067(6) -0.0062(6) -0.0013(6)
C9 0.0350(8) 0.0595(9) 0.0607(9) -0.0157(7) 0.0014(7) -0.0058(7)
C10 0.0529(10) 0.0630(10) 0.0562(9) -0.0088(8) 0.0125(8) -0.0208(8)
C11 0.0622(11) 0.0462(8) 0.0485(8) 0.0034(6) 0.0034(8) -0.0129(8)
C12 0.0451(9) 0.0401(7) 0.0453(7) 0.0005(6) -0.0021(6) -0.0031(6)
C13 0.0342(7) 0.0367(6) 0.0375(6) -0.0030(5) -0.0013(6) -0.0042(6)
C14 0.0453(9) 0.0376(7) 0.0501(8) -0.0003(6) 0.0071(7) 0.0060(6)
C15 0.0332(8) 0.0483(8) 0.0487(8) -0.0034(6) 0.0061(6) -0.0071(6)
C16 0.0479(10) 0.0640(10) 0.0619(10) -0.0167(8) 0.0029(8) 0.0006(8)
C17 0.0669(13) 0.1081(16) 0.0647(12) -0.0342(11) 0.0026(10) 0.0007(12)
C18 0.0711(14) 0.141(2) 0.0473(10) -0.0074(12) -0.0035(10) -0.0033(14)
C19 0.0763(14) 0.0984(15) 0.0578(11) 0.0158(10) -0.0008(10) 0.0027(11)
C20 0.0632(11) 0.0585(9) 0.0516(9) 0.0051(7) 0.0022(8) -0.0027(8)
C21 0.0848(14) 0.0456(9) 0.0890(13) -0.0083(9) 0.0106(11) -0.0037(9)
C22 0.0725(13) 0.0859(12) 0.0584(10) -0.0105(9) 0.0153(9) 0.0021(10)

loop_
_atom_type_symbol
_atom_type_description
_atom_type_scat_dispersion_real
_atom_type_scat_dispersion_imag
_atom_type_scat_source
C C 0.0033 0.0016 'International Tables Vol C Tables 4.2.6.8 and 6.1.1.4'
H H 0.0000 0.0000 'International Tables Vol C Tables 4.2.6.8 and 6.1.1.4'
N N 0.0061 0.0033 'International Tables Vol C Tables 4.2.6.8 and 6.1.1.4'
O O 0.0106 0.0060 'International Tables Vol C Tables 4.2.6.8 and 6.1.1.4'

loop_
_geom_angle_atom_site_label_1
_geom_angle_atom_site_label_2
_geom_angle_atom_site_label_3
_geom_angle
C1 N1 C13 121.99(10)
C1 N1 C14 117.26(11)
C13 N1 C14 119.61(10)
O1 C1 N1 121.07(12)
O1 C1 C2 122.14(12)
N1 C1 C2 116.74(12)
C3 C2 C1 126.95(13)
C3 C2 C6 111.54(12)
C1 C2 C6 121.42(11)
C2 C3 C4 112.66(13)
C2 C3 H3 123.7
C4 C3 H3 123.7
C3 C4 C22 112.97(13)
C3 C4 C5 100.63(11)
C22 C4 C5 112.35(13)
C3 C4 C21 109.78(13)
C22 C4 C21 109.46(13)
C5 C4 C21 111.42(14)
C6 C5 C4 106.45(12)
C6 C5 H5A 110.4
C4 C5 H5A 110.4
C6 C5 H5B 110.4
C4 C5 H5B 110.4
H5A C5 H5B 108.6
C2 C6 C5 101.12(11)
C2 C6 C7 113.15(11)
C5 C6 C7 115.79(13)
C2 C6 H6 108.8
C5 C6 H6 108.8
C7 C6 H6 108.8
C8 C7 C6 112.37(11)
C8 C7 H7A 109.1
C6 C7 H7A 109.1
C8 C7 H7B 109.1
C6 C7 H7B 109.1
H7A C7 H7B 107.9
C9 C8 C13 117.93(13)
C9 C8 C7 121.34(13)
C13 C8 C7 120.72(12)
C10 C9 C8 121.66(15)
C10 C9 H9 119.2
C8 C9 H9 119.2
C11 C10 C9 119.91(15)
C11 C10 H10 120.0
C9 C10 H10 120.0
C10 C11 C12 119.93(14)
C10 C11 H11 120.0
C12 C11 H11 120.0
C11 C12 C13 120.39(14)
C11 C12 H12 119.8
C13 C12 H12 119.8
C12 C13 C8 120.16(13)
C12 C13 N1 118.91(12)
C8 C13 N1 120.93(11)
N1 C14 C15 114.90(11)
N1 C14 H14A 108.5
C15 C14 H14A 108.5
N1 C14 H14B 108.5
C15 C14 H14B 108.5
H14A C14 H14B 107.5
C20 C15 C16 118.07(14)
C20 C15 C14 124.02(13)
C16 C15 C14 117.91(13)
C17 C16 C15 120.84(17)
C17 C16 H16 119.6
C15 C16 H16 119.6
C18 C17 C16 120.38(18)
C18 C17 H17 119.8
C16 C17 H17 119.8
C19 C18 C17 119.57(17)
C19 C18 H18 120.2
C17 C18 H18 120.2
C18 C19 C20 120.28(19)
C18 C19 H19 119.9
C20 C19 H19 119.9
C15 C20 C19 120.85(16)
C15 C20 H20 119.6
C19 C20 H20 119.6
C4 C21 H21A 109.5
C4 C21 H21B 109.5
H21A C21 H21B 109.5
C4 C21 H21C 109.5
H21A C21 H21C 109.5
H21B C21 H21C 109.5
C4 C22 H22A 109.5
C4 C22 H22B 109.5
H22A C22 H22B 109.5
C4 C22 H22C 109.5
H22A C22 H22C 109.5
H22B C22 H22C 109.5

loop_
_geom_bond_atom_site_label_1
_geom_bond_atom_site_label_2
_geom_bond_distance
O1 C1 1.2294(16)
N1 C1 1.3692(16)
N1 C13 1.4428(16)
N1 C14 1.4729(16)
C1 C2 1.4867(18)
C2 C3 1.3197(18)
C2 C6 1.5161(19)
C3 C4 1.5127(19)
C3 H3 0.9300
C4 C22 1.530(2)
C4 C5 1.536(2)
C4 C21 1.541(2)
C5 C6 1.534(2)
C5 H5A 0.9700
C5 H5B 0.9700
C6 C7 1.535(2)
C6 H6 0.9800
C7 C8 1.4982(19)
C7 H7A 0.9700
C7 H7B 0.9700
C8 C9 1.394(2)
C8 C13 1.3990(18)
C9 C10 1.376(2)
C9 H9 0.9300
C10 C11 1.375(2)
C10 H10 0.9300
C11 C12 1.383(2)
C11 H11 0.9300
C12 C13 1.3909(18)
C12 H12 0.9300
C14 C15 1.5096(19)
C14 H14A 0.9700
C14 H14B 0.9700
C15 C20 1.380(2)
C15 C16 1.3868(19)
C16 C17 1.378(3)
C16 H16 0.9300
C17 C18 1.373(3)
C17 H17 0.9300
C18 C19 1.366(3)
C18 H18 0.9300
C19 C20 1.387(2)
C19 H19 0.9300
C20 H20 0.9300
C21 H21A 0.9600
C21 H21B 0.9600
C21 H21C 0.9600
C22 H22A 0.9600
C22 H22B 0.9600
C22 H22C 0.9600

loop_
_geom_torsion_atom_site_label_1
_geom_torsion_atom_site_label_2
_geom_torsion_atom_site_label_3
_geom_torsion_atom_site_label_4
_geom_torsion
C13 N1 C1 O1 168.38(12)
C14 N1 C1 O1 0.62(19)
C13 N1 C1 C2 -14.38(17)
C14 N1 C1 C2 177.86(11)
O1 C1 C2 C3 -59.61(19)
N1 C1 C2 C3 123.18(15)
O1 C1 C2 C6 116.59(15)
N1 C1 C2 C6 -60.62(16)
C1 C2 C3 C4 176.54(12)
C6 C2 C3 C4 0.02(16)
C2 C3 C4 C22 136.54(14)
C2 C3 C4 C5 16.56(15)
C2 C3 C4 C21 -100.98(15)
C3 C4 C5 C6 -26.16(15)
C22 C4 C5 C6 -146.59(13)
C21 C4 C5 C6 90.16(15)
C3 C2 C6 C5 -16.64(15)
C1 C2 C6 C5 166.62(12)
C3 C2 C6 C7 -141.12(12)
C1 C2 C6 C7 42.14(17)
C4 C5 C6 C2 26.31(14)
C4 C5 C6 C7 148.99(12)
C2 C6 C7 C8 40.05(17)
C5 C6 C7 C8 -76.02(16)
C6 C7 C8 C9 110.68(15)
C6 C7 C8 C13 -68.71(16)
C13 C8 C9 C10 -1.2(2)
C7 C8 C9 C10 179.35(13)
C8 C9 C10 C11 -0.1(2)
C9 C10 C11 C12 0.8(2)
C10 C11 C12 C13 -0.2(2)
C11 C12 C13 C8 -1.08(19)
C11 C12 C13 N1 179.13(12)
C9 C8 C13 C12 1.80(19)
C7 C8 C13 C12 -178.80(12)
C9 C8 C13 N1 -178.42(11)
C7 C8 C13 N1 0.98(18)
C1 N1 C13 C12 -122.75(13)
C14 N1 C13 C12 44.73(16)
C1 N1 C13 C8 57.47(17)
C14 N1 C13 C8 -135.05(13)
C1 N1 C14 C15 -89.16(15)
C13 N1 C14 C15 102.78(14)
N1 C14 C15 C20 23.4(2)
N1 C14 C15 C16 -157.68(12)
C20 C15 C16 C17 0.0(2)
C14 C15 C16 C17 -178.97(16)
C15 C16 C17 C18 -0.9(3)
C16 C17 C18 C19 0.8(3)
C17 C18 C19 C20 0.2(3)
C16 C15 C20 C19 1.0(2)
C14 C15 C20 C19 179.90(16)
C18 C19 C20 C15 -1.1(3)
